data_1568004
loop_
_publ_author_name
'Larsen, Emil M. H.'
'Bonde, Niels A.'
'Weihe, H&#xf8;gni'
'Ollivier, Jacques'
'Vosch, Tom'
'Lohmiller, Thomas'
'Holldack, Karsten'
'Schnegg, Alexander'
'Perfetti, Mauro'
'Bendix, Jesper'

_publ_section_title
;
 Experimental assignment of long-range magnetic communication through Pd
 &amp; Pt metallophilic contacts.
;
_journal_issue 2
_journal_name_full 'Chemical science'
_journal_page_first 266
_journal_page_last 276
_journal_paper_doi 10.1039/d2sc05201f
_journal_volume 14
_journal_year 2023
_chemical_formula_moiety 'C13 H16 Co N2 O6 Pd S4'
_chemical_formula_sum 'C13 H16 Co N2 O6 Pd S4'
_chemical_formula_weight 589.85
_space_group_crystal_system monoclinic
_space_group_IT_number 14
_space_group_name_Hall '-P 2ybc'
_space_group_name_H-M_alt 'P 1 21/c 1'
_atom_sites_solution_hydrogens geom
_audit_creation_date 2022-06-09
_audit_creation_method
;
Olex2 1.3
(compiled 2020.11.12 svn.r5f609507 for OlexSys, GUI svn.r6408)
;
_audit_update_record
;
2022-09-16 deposited with the CCDC.	2022-11-22 downloaded from the CCDC.
;
_cell_angle_alpha 90
_cell_angle_beta 93.171(2)
_cell_angle_gamma 90
_cell_formula_units_Z 4
_cell_length_a 8.4637(4)
_cell_length_b 12.3085(7)
_cell_length_c 19.8273(11)
_cell_measurement_reflns_used 9704
_cell_measurement_temperature 120(2)
_cell_measurement_theta_max 33.803
_cell_measurement_theta_min 2.640
_cell_volume 2062.36(19)
_computing_cell_refinement 'SAINT V8.38A (?, 2016)'
_computing_data_reduction 'SAINT V8.38A (?, 2016)'
_computing_molecular_graphics 'Olex2 1.3 (Dolomanov et al., 2009)'
_computing_publication_material 'Olex2 1.3 (Dolomanov et al., 2009)'
_computing_structure_refinement 'ShelXL (Sheldrick, 2015)'
_computing_structure_solution 'SHELXT 2014/5 (Sheldrick, 2014)'
_diffrn_ambient_temperature 120(2)
_diffrn_measured_fraction_theta_full 0.998
_diffrn_measured_fraction_theta_max 0.994
_diffrn_measurement_device_type 'Bruker APEX-II CCD'
_diffrn_measurement_method '\f and \w scans'
_diffrn_radiation_type MoK\a
_diffrn_radiation_wavelength 0.71073
_diffrn_reflns_av_R_equivalents 0.0372
_diffrn_reflns_av_unetI/netI 0.0206
_diffrn_reflns_Laue_measured_fraction_full 0.998
_diffrn_reflns_Laue_measured_fraction_max 0.994
_diffrn_reflns_limit_h_max 10
_diffrn_reflns_limit_h_min -13
_diffrn_reflns_limit_k_max 19
_diffrn_reflns_limit_k_min -19
_diffrn_reflns_limit_l_max 28
_diffrn_reflns_limit_l_min -31
_diffrn_reflns_number 88501
_diffrn_reflns_point_group_measured_fraction_full 0.998
_diffrn_reflns_point_group_measured_fraction_max 0.994
_diffrn_reflns_theta_full 25.242
_diffrn_reflns_theta_max 33.804
_diffrn_reflns_theta_min 2.641
_diffrn_standards_number 0
_exptl_absorpt_coefficient_mu 2.112
_exptl_absorpt_correction_T_max 0.7467
_exptl_absorpt_correction_T_min 0.5716
_exptl_absorpt_correction_type multi-scan
_exptl_absorpt_process_details
'SADABS-2016/2 (Bruker,2016/2) was used for absorption correction. wR2(int) was 0.0910 before and 0.0581 after correction. The Ratio of minimum to maximum transmission is 0.7655. The \l/2 correction factor is Not present.'
_exptl_crystal_colour 'clear brown'
_exptl_crystal_colour_lustre clear
_exptl_crystal_colour_primary brown
_exptl_crystal_density_diffrn 1.900
_exptl_crystal_description block
_exptl_crystal_F_000 1172
_exptl_crystal_size_max 0.488
_exptl_crystal_size_mid 0.223
_exptl_crystal_size_min 0.156
_refine_diff_density_max 1.592
_refine_diff_density_min -1.648
_refine_diff_density_rms 0.138
_refine_ls_extinction_method none
_refine_ls_goodness_of_fit_ref 1.069
_refine_ls_hydrogen_treatment constr
_refine_ls_matrix_type full
_refine_ls_number_parameters 248
_refine_ls_number_reflns 8243
_refine_ls_number_restraints 0
_refine_ls_restrained_S_all 1.069
_refine_ls_R_factor_all 0.0430
_refine_ls_R_factor_gt 0.0325
_refine_ls_shift/su_max 0.001
_refine_ls_shift/su_mean 0.000
_refine_ls_structure_factor_coef Fsqd
_refine_ls_weighting_details 'w=1/[\s^2^(Fo^2^)+(0.0232P)^2^+4.4711P] where P=(Fo^2^+2Fc^2^)/3'
_refine_ls_weighting_scheme calc
_refine_ls_wR_factor_gt 0.0693
_refine_ls_wR_factor_ref 0.0747
_reflns_Friedel_coverage 0.000
_reflns_number_gt 7022
_reflns_number_total 8243
_reflns_threshold_expression 'I > 2\s(I)'
_cod_data_source_file d2sc05201f2.cif
_cod_data_source_block d8v4413_0m_a
_cod_depositor_comments 'Adding full bibliography for 1567999--1568004.cif.'
_cod_database_code 1568004
_shelxl_version_number 2013-3
_shelx_space_group_comment
;
The symmetry employed for this shelxl refinement is uniquely defined
by the following loop, which should always be used as a source of
symmetry information in preference to the above space-group names.
They are only intended as comments.
;
_shelx_estimated_absorpt_t_max 0.734
_shelx_estimated_absorpt_t_min 0.425
_olex2_refinement_description
;
1.a Aromatic/amide H refined with riding coordinates:
 C2(H2), C3(H3), C4(H4), C7(H7)
1.b Idealised Me refined as rotating group:
 C9(H9A,H9B,H9C), C11(H11A,H11B,H11C), C13(H13A,H13B,H13C), C14(H14A,H14B,H14C)
;
_olex2_exptl_crystal_mounting_method 'silicone grease on kapton loop'
_olex2_submission_special_instructions 'No special instructions were received'

loop_
_space_group_symop_operation_xyz
'x, y, z'
'-x, y+1/2, -z+1/2'
'-x, -y, -z'
'x, -y-1/2, z-1/2'

loop_
_atom_site_label
_atom_site_type_symbol
_atom_site_fract_x
_atom_site_fract_y
_atom_site_fract_z
_atom_site_U_iso_or_equiv
_atom_site_adp_type
_atom_site_occupancy
_atom_site_site_symmetry_order
_atom_site_calc_flag
_atom_site_refinement_flags_posn
_atom_site_refinement_flags_adp
_atom_site_refinement_flags_occupancy
_atom_site_disorder_assembly
_atom_site_disorder_group
Pd1 Pd 0.61770(2) 0.52633(2) 0.07346(2) 0.01558(4) Uani 1 1 d . . . . .
Co1 Co 0.67456(3) 0.58070(2) 0.20130(2) 0.01256(5) Uani 1 1 d . . . . .
S1 S 0.85688(7) 0.60207(7) 0.04564(3) 0.03496(15) Uani 1 1 d . . . . .
S2 S 0.37627(8) 0.45285(6) 0.10113(3) 0.03225(14) Uani 1 1 d . . . . .
S3 S 0.50019(8) 0.69523(5) 0.05743(3) 0.02591(11) Uani 1 1 d . . . . .
S4 S 0.73518(10) 0.35626(5) 0.09211(3) 0.03887(17) Uani 1 1 d . . . . .
O1 O 0.8909(2) 0.63688(18) 0.17635(8) 0.0341(4) Uani 1 1 d . . . . .
O2 O 1.1051(3) 0.59206(18) 0.48508(10) 0.0394(5) Uani 1 1 d . . . . .
N1 N 0.7291(2) 0.60954(13) 0.30452(8) 0.0153(3) Uani 1 1 d . . . . .
O6 O 1.1369(2) 0.4961(2) 0.39509(10) 0.0450(5) Uani 1 1 d . . . . .
O4 O 0.4512(2) 0.5300(2) 0.22180(9) 0.0385(5) Uani 1 1 d . . . . .
O5 O 0.5839(3) 0.73269(16) 0.18457(9) 0.0451(6) Uani 1 1 d . . . . .
O3 O 0.7547(2) 0.42611(13) 0.21732(8) 0.0269(3) Uani 1 1 d . . . . .
C1 C 0.9413(2) 0.64942(18) 0.11910(10) 0.0199(4) Uani 1 1 d . . . . .
C2 C 0.6255(3) 0.65739(17) 0.34383(10) 0.0224(4) Uani 1 1 d . . . . .
H2 H 0.5272 0.6814 0.3236 0.027 Uiso 1 1 calc R . . . .
C3 C 0.6551(3) 0.6734(2) 0.41259(11) 0.0310(5) Uani 1 1 d . . . . .
H3 H 0.5772 0.7056 0.4389 0.037 Uiso 1 1 calc R . . . .
C4 C 0.7989(3) 0.64219(19) 0.44235(11) 0.0289(5) Uani 1 1 d . . . . .
H4 H 0.8243 0.6540 0.4891 0.035 Uiso 1 1 calc R . . . .
C5 C 0.9047(3) 0.59298(17) 0.40128(10) 0.0209(4) Uani 1 1 d . . . . .
N2 N 1.0606(3) 0.55776(19) 0.42908(10) 0.0294(4) Uani 1 1 d . . . . .
C7 C 0.8671(2) 0.57596(16) 0.33307(10) 0.0176(3) Uani 1 1 d . . . . .
H7 H 0.9407 0.5399 0.3063 0.021 Uiso 1 1 calc R . . . .
C8 C 0.3553(2) 0.47981(17) 0.18403(10) 0.0189(3) Uani 1 1 d . . . . .
C9 C 0.2060(3) 0.4375(2) 0.21292(13) 0.0294(5) Uani 1 1 d . . . . .
H9A H 0.2320 0.3765 0.2433 0.044 Uiso 1 1 calc GR . . . .
H9B H 0.1326 0.4129 0.1761 0.044 Uiso 1 1 calc GR . . . .
H9C H 0.1563 0.4955 0.2381 0.044 Uiso 1 1 calc GR . . . .
C10 C 0.5223(2) 0.76667(16) 0.13067(10) 0.0185(3) Uani 1 1 d . . . . .
C11 C 0.4609(3) 0.88134(18) 0.12834(13) 0.0280(5) Uani 1 1 d . . . . .
H11A H 0.3959 0.8940 0.1670 0.042 Uiso 1 1 calc GR . . . .
H11B H 0.3966 0.8926 0.0863 0.042 Uiso 1 1 calc GR . . . .
H11C H 0.5502 0.9322 0.1303 0.042 Uiso 1 1 calc GR . . . .
C12 C 0.7683(2) 0.35008(16) 0.17715(10) 0.0169(3) Uani 1 1 d . . . . .
C13 C 0.8172(3) 0.24120(18) 0.20658(13) 0.0269(4) Uani 1 1 d . . . . .
H13A H 0.9248 0.2463 0.2273 0.040 Uiso 1 1 calc GR . . . .
H13B H 0.8144 0.1865 0.1706 0.040 Uiso 1 1 calc GR . . . .
H13C H 0.7441 0.2201 0.2409 0.040 Uiso 1 1 calc GR . . . .
C14 C 1.0921(3) 0.7132(2) 0.11272(13) 0.0309(5) Uani 1 1 d . . . . .
H14A H 1.0784 0.7867 0.1304 0.046 Uiso 1 1 calc GR . . . .
H14B H 1.1167 0.7174 0.0651 0.046 Uiso 1 1 calc GR . . . .
H14C H 1.1790 0.6770 0.1385 0.046 Uiso 1 1 calc GR . . . .

loop_
_atom_site_aniso_label
_atom_site_aniso_U_11
_atom_site_aniso_U_22
_atom_site_aniso_U_33
_atom_site_aniso_U_23
_atom_site_aniso_U_13
_atom_site_aniso_U_12
Pd1 0.01971(7) 0.01804(7) 0.00890(6) -0.00253(4) -0.00007(4) 0.00046(5)
Co1 0.01459(11) 0.01361(11) 0.00934(10) -0.00124(8) -0.00060(8) 0.00032(8)
S1 0.0245(3) 0.0638(5) 0.0174(2) -0.0099(3) 0.0088(2) -0.0107(3)
S2 0.0355(3) 0.0436(3) 0.0176(2) -0.0071(2) 0.0009(2) -0.0227(3)
S3 0.0435(3) 0.0229(2) 0.01107(19) 0.00221(17) -0.00066(19) 0.0091(2)
S4 0.0692(5) 0.0278(3) 0.0182(2) -0.0105(2) -0.0105(3) 0.0231(3)
O1 0.0313(9) 0.0567(12) 0.0143(7) 0.0014(7) 0.0008(6) -0.0233(8)
O2 0.0472(11) 0.0419(11) 0.0266(9) 0.0077(8) -0.0196(8) -0.0145(9)
N1 0.0194(7) 0.0137(7) 0.0126(6) -0.0015(5) -0.0004(5) 0.0002(5)
O6 0.0323(10) 0.0727(16) 0.0296(10) 0.0079(10) -0.0039(8) 0.0172(10)
O4 0.0202(8) 0.0754(15) 0.0205(8) -0.0191(9) 0.0055(6) -0.0143(9)
O5 0.0838(16) 0.0272(9) 0.0214(8) -0.0089(7) -0.0236(9) 0.0258(10)
O3 0.0491(10) 0.0170(7) 0.0140(6) -0.0022(5) -0.0027(6) 0.0076(7)
C1 0.0168(8) 0.0243(9) 0.0185(8) 0.0056(7) 0.0009(7) -0.0005(7)
C2 0.0297(10) 0.0207(9) 0.0166(8) -0.0045(7) 0.0001(7) 0.0090(8)
C3 0.0480(14) 0.0282(11) 0.0168(9) -0.0080(8) 0.0026(9) 0.0149(10)
C4 0.0507(14) 0.0220(10) 0.0132(8) -0.0037(7) -0.0050(9) 0.0039(10)
C5 0.0272(10) 0.0206(9) 0.0142(8) 0.0024(7) -0.0050(7) -0.0025(7)
N2 0.0309(10) 0.0356(11) 0.0205(8) 0.0105(8) -0.0083(7) -0.0065(8)
C7 0.0187(8) 0.0196(8) 0.0141(8) 0.0011(6) -0.0009(6) -0.0019(7)
C8 0.0153(8) 0.0219(9) 0.0194(8) -0.0006(7) 0.0007(6) 0.0008(7)
C9 0.0181(9) 0.0371(13) 0.0334(12) 0.0021(10) 0.0062(8) -0.0062(9)
C10 0.0201(8) 0.0171(8) 0.0181(8) 0.0014(6) -0.0017(7) 0.0022(7)
C11 0.0335(12) 0.0181(9) 0.0318(11) 0.0006(8) -0.0022(9) 0.0084(8)
C12 0.0154(8) 0.0164(8) 0.0188(8) -0.0009(6) 0.0013(6) 0.0024(6)
C13 0.0295(11) 0.0182(9) 0.0323(11) 0.0001(8) -0.0029(9) 0.0083(8)
C14 0.0205(10) 0.0431(14) 0.0293(11) 0.0120(10) 0.0026(8) -0.0083(9)

loop_
_atom_type_symbol
_atom_type_description
_atom_type_scat_dispersion_real
_atom_type_scat_dispersion_imag
_atom_type_scat_source
C C 0.0033 0.0016 'International Tables Vol C Tables 4.2.6.8 and 6.1.1.4'
H H 0.0000 0.0000 'International Tables Vol C Tables 4.2.6.8 and 6.1.1.4'
Co Co 0.3494 0.9721 'International Tables Vol C Tables 4.2.6.8 and 6.1.1.4'
N N 0.0061 0.0033 'International Tables Vol C Tables 4.2.6.8 and 6.1.1.4'
O O 0.0106 0.0060 'International Tables Vol C Tables 4.2.6.8 and 6.1.1.4'
Pd Pd -0.9988 1.0072 'International Tables Vol C Tables 4.2.6.8 and 6.1.1.4'
S S 0.1246 0.1234 'International Tables Vol C Tables 4.2.6.8 and 6.1.1.4'

loop_
_geom_angle_atom_site_label_1
_geom_angle_atom_site_label_2
_geom_angle_atom_site_label_3
_geom_angle
_geom_angle_site_symmetry_1
_geom_angle_site_symmetry_3
_geom_angle_publ_flag
S1 Pd1 Co1 90.645(16) . . ?
S1 Pd1 S2 179.17(3) . . ?
S1 Pd1 S4 91.62(3) . . ?
S2 Pd1 Co1 89.314(16) . . ?
S2 Pd1 S4 89.20(3) . . ?
S3 Pd1 Co1 87.610(15) . . ?
S3 Pd1 S1 88.88(3) . . ?
S3 Pd1 S2 90.30(3) . . ?
S3 Pd1 S4 178.76(2) . . ?
S4 Pd1 Co1 91.250(16) . . ?
O1 Co1 Pd1 88.36(5) . . ?
O1 Co1 N1 91.55(7) . . ?
O1 Co1 O4 176.54(9) . . ?
N1 Co1 Pd1 174.66(5) . . ?
O4 Co1 Pd1 89.55(5) . . ?
O4 Co1 N1 90.79(7) . . ?
O5 Co1 Pd1 91.68(5) . . ?
O5 Co1 O1 89.10(10) . . ?
O5 Co1 N1 93.66(7) . . ?
O5 Co1 O4 88.20(11) . . ?
O3 Co1 Pd1 87.38(4) . . ?
O3 Co1 O1 93.37(9) . . ?
O3 Co1 N1 87.29(6) . . ?
O3 Co1 O4 89.29(9) . . ?
O3 Co1 O5 177.33(9) . . ?
C1 S1 Pd1 105.44(7) . . ?
C8 S2 Pd1 107.03(7) . . ?
C10 S3 Pd1 108.70(7) . . ?
C12 S4 Pd1 104.05(7) . . ?
C1 O1 Co1 128.32(15) . . ?
C2 N1 Co1 121.59(14) . . ?
C7 N1 Co1 120.02(13) . . ?
C7 N1 C2 118.33(17) . . ?
C8 O4 Co1 127.72(15) . . ?
C10 O5 Co1 125.97(15) . . ?
C12 O3 Co1 130.32(14) . . ?
O1 C1 S1 126.40(17) . . ?
O1 C1 C14 118.4(2) . . ?
C14 C1 S1 115.23(16) . . ?
N1 C2 H2 118.5 . . ?
N1 C2 C3 123.0(2) . . ?
C3 C2 H2 118.5 . . ?
C2 C3 H3 120.4 . . ?
C4 C3 C2 119.3(2) . . ?
C4 C3 H3 120.4 . . ?
C3 C4 H4 121.5 . . ?
C3 C4 C5 117.09(19) . . ?
C5 C4 H4 121.5 . . ?
C4 C5 N2 120.43(19) . . ?
C4 C5 C7 121.3(2) . . ?
C7 C5 N2 118.3(2) . . ?
O2 N2 C5 117.6(2) . . ?
O6 N2 O2 124.5(2) . . ?
O6 N2 C5 117.9(2) . . ?
N1 C7 C5 120.96(19) . . ?
N1 C7 H7 119.5 . . ?
C5 C7 H7 119.5 . . ?
O4 C8 S2 125.68(17) . . ?
O4 C8 C9 118.5(2) . . ?
C9 C8 S2 115.81(16) . . ?
C8 C9 H9A 109.5 . . ?
C8 C9 H9B 109.5 . . ?
C8 C9 H9C 109.5 . . ?
H9A C9 H9B 109.5 . . ?
H9A C9 H9C 109.5 . . ?
H9B C9 H9C 109.5 . . ?
O5 C10 S3 125.82(17) . . ?
O5 C10 C11 118.21(19) . . ?
C11 C10 S3 115.97(15) . . ?
C10 C11 H11A 109.5 . . ?
C10 C11 H11B 109.5 . . ?
C10 C11 H11C 109.5 . . ?
H11A C11 H11B 109.5 . . ?
H11A C11 H11C 109.5 . . ?
H11B C11 H11C 109.5 . . ?
O3 C12 S4 126.13(16) . . ?
O3 C12 C13 117.08(18) . . ?
C13 C12 S4 116.79(15) . . ?
C12 C13 H13A 109.5 . . ?
C12 C13 H13B 109.5 . . ?
C12 C13 H13C 109.5 . . ?
H13A C13 H13B 109.5 . . ?
H13A C13 H13C 109.5 . . ?
H13B C13 H13C 109.5 . . ?
C1 C14 H14A 109.5 . . ?
C1 C14 H14B 109.5 . . ?
C1 C14 H14C 109.5 . . ?
H14A C14 H14B 109.5 . . ?
H14A C14 H14C 109.5 . . ?
H14B C14 H14C 109.5 . . ?

loop_
_geom_bond_atom_site_label_1
_geom_bond_atom_site_label_2
_geom_bond_distance
_geom_bond_site_symmetry_2
_geom_bond_publ_flag
Pd1 Co1 2.6400(3) . ?
Pd1 S1 2.3227(6) . ?
Pd1 S2 2.3276(6) . ?
Pd1 S3 2.3189(6) . ?
Pd1 S4 2.3381(6) . ?
Co1 O1 2.0435(17) . ?
Co1 N1 2.1030(16) . ?
Co1 O4 2.0528(17) . ?
Co1 O5 2.0421(18) . ?
Co1 O3 2.0391(16) . ?
S1 C1 1.690(2) . ?
S2 C8 1.696(2) . ?
S3 C10 1.699(2) . ?
S4 C12 1.696(2) . ?
O1 C1 1.244(3) . ?
O2 N2 1.228(3) . ?
N1 C2 1.342(3) . ?
N1 C7 1.335(2) . ?
O6 N2 1.223(3) . ?
O4 C8 1.239(3) . ?
O5 C10 1.236(3) . ?
O3 C12 1.238(2) . ?
C1 C14 1.510(3) . ?
C2 H2 0.9500 . ?
C2 C3 1.387(3) . ?
C3 H3 0.9500 . ?
C3 C4 1.377(4) . ?
C4 H4 0.9500 . ?
C4 C5 1.383(3) . ?
C5 N2 1.467(3) . ?
C5 C7 1.388(3) . ?
C7 H7 0.9500 . ?
C8 C9 1.509(3) . ?
C9 H9A 0.9800 . ?
C9 H9B 0.9800 . ?
C9 H9C 0.9800 . ?
C10 C11 1.504(3) . ?
C11 H11A 0.9800 . ?
C11 H11B 0.9800 . ?
C11 H11C 0.9800 . ?
C12 C13 1.510(3) . ?
C13 H13A 0.9800 . ?
C13 H13B 0.9800 . ?
C13 H13C 0.9800 . ?
C14 H14A 0.9800 . ?
C14 H14B 0.9800 . ?
C14 H14C 0.9800 . ?

loop_
_geom_torsion_atom_site_label_1
_geom_torsion_atom_site_label_2
_geom_torsion_atom_site_label_3
_geom_torsion_atom_site_label_4
_geom_torsion
_geom_torsion_site_symmetry_1
_geom_torsion_site_symmetry_2
_geom_torsion_site_symmetry_3
_geom_torsion_site_symmetry_4
_geom_torsion_publ_flag
Pd1 S1 C1 O1 5.8(2) . . . . ?
Pd1 S1 C1 C14 -173.93(16) . . . . ?
Pd1 S2 C8 O4 0.5(2) . . . . ?
Pd1 S2 C8 C9 -179.20(15) . . . . ?
Pd1 S3 C10 O5 -3.2(3) . . . . ?
Pd1 S3 C10 C11 176.62(15) . . . . ?
Pd1 S4 C12 O3 -9.9(2) . . . . ?
Pd1 S4 C12 C13 169.39(15) . . . . ?
Co1 O1 C1 S1 -12.0(3) . . . . ?
Co1 O1 C1 C14 167.73(18) . . . . ?
Co1 N1 C2 C3 177.20(19) . . . . ?
Co1 N1 C7 C5 -179.21(15) . . . . ?
Co1 O4 C8 S2 -7.9(4) . . . . ?
Co1 O4 C8 C9 171.79(18) . . . . ?
Co1 O5 C10 S3 -0.7(4) . . . . ?
Co1 O5 C10 C11 179.50(18) . . . . ?
Co1 O3 C12 S4 5.1(3) . . . . ?
Co1 O3 C12 C13 -174.14(16) . . . . ?
N1 C2 C3 C4 2.0(4) . . . . ?
C2 N1 C7 C5 -1.9(3) . . . . ?
C2 C3 C4 C5 -1.9(4) . . . . ?
C3 C4 C5 N2 179.7(2) . . . . ?
C3 C4 C5 C7 0.0(4) . . . . ?
C4 C5 N2 O2 -14.1(3) . . . . ?
C4 C5 N2 O6 165.6(2) . . . . ?
C4 C5 C7 N1 2.0(3) . . . . ?
N2 C5 C7 N1 -177.76(19) . . . . ?
C7 N1 C2 C3 0.0(3) . . . . ?
C7 C5 N2 O2 165.7(2) . . . . ?
C7 C5 N2 O6 -14.6(3) . . . . ?
